data_4303616
loop_
_publ_author_name
'Bo-Gaun Chen'
'Chia-Hua Ho'
'Chang-Ju Lee'
'Minghuey Shieh'

_publ_section_title
;
Copper Halide-Incorporated Tellurium-Iron Carbonyl Complexes:
Transformation, Electrochemical Properties, and Theoretical Calculations
;
_journal_name_full 'Inorganic Chemistry'
_journal_page_first 10757
_journal_page_last 10768
_journal_paper_doi 10.1021/ic901647n
_journal_volume 48
_journal_year 2009
_chemical_formula_moiety 'C25 H40 Cu1 Fe3 I1 N2 O9 Te1'
_chemical_formula_sum 'C25 H40 Cu Fe3 I N2 O9 Te'
_chemical_formula_weight 998.18
_chemical_name_systematic
;
 ?
;
_space_group_IT_number 2
_symmetry_cell_setting triclinic
_symmetry_space_group_name_Hall '-P 1'
_symmetry_space_group_name_H-M 'P -1'
_atom_sites_solution_hydrogens geom
_atom_sites_solution_primary direct
_atom_sites_solution_secondary difmap
_audit_creation_method SHELXL-97
_cell_angle_alpha 82.2410(10)
_cell_angle_beta 79.6800(10)
_cell_angle_gamma 88.7900(10)
_cell_formula_units_Z 2
_cell_length_a 9.4787(2)
_cell_length_b 10.2155(2)
_cell_length_c 19.0383(4)
_cell_measurement_reflns_used 17049
_cell_measurement_temperature 200(2)
_cell_measurement_theta_max 25.35
_cell_measurement_theta_min 2.037
_cell_volume 1797.04(6)
_computing_cell_refinement 'HKL Scalepack (Otwinowski & Minor 1997)'
_computing_data_collection 'Collect (Nonius BV, 1997-2000)'
_computing_data_reduction 'HKL Denzo and Scalepack '
_computing_molecular_graphics 'Ortep-3 for Windows (Farrugia, 1997)'
_computing_publication_material 'WinGX publication routines (Farrugia, 1999)'
_computing_structure_refinement 'SHELXL-97 (Sheldrick, 1997)'
_computing_structure_solution 'SHELXS-86 (Sheldrick, 1986)'
_diffrn_ambient_temperature 200(2)
_diffrn_detector_area_resol_mean 9
_diffrn_measured_fraction_theta_full 0.986
_diffrn_measured_fraction_theta_max 0.986
_diffrn_measurement_device_type KappaCCD
_diffrn_measurement_method 'CCD rotation images, thick slices'
_diffrn_radiation_monochromator graphite
_diffrn_radiation_source 'fine-focus sealed tube'
_diffrn_radiation_type MoK\a
_diffrn_radiation_wavelength 0.71073
_diffrn_reflns_av_R_equivalents 0.0348
_diffrn_reflns_av_sigmaI/netI 0.0396
_diffrn_reflns_limit_h_max 11
_diffrn_reflns_limit_h_min -8
_diffrn_reflns_limit_k_max 12
_diffrn_reflns_limit_k_min -12
_diffrn_reflns_limit_l_max 22
_diffrn_reflns_limit_l_min -22
_diffrn_reflns_number 17511
_diffrn_reflns_theta_full 25.37
_diffrn_reflns_theta_max 25.37
_diffrn_reflns_theta_min 2.16
_exptl_absorpt_coefficient_mu 3.471
_exptl_absorpt_correction_T_max 0.7168
_exptl_absorpt_correction_T_min 0.3464
_exptl_absorpt_correction_type multi-scan
_exptl_absorpt_process_details
;
 ?
;
_exptl_crystal_colour black
_exptl_crystal_density_diffrn 1.845
_exptl_crystal_density_method 'not measured'
_exptl_crystal_description prism
_exptl_crystal_F_000 976
_exptl_crystal_size_max 0.38
_exptl_crystal_size_mid 0.24
_exptl_crystal_size_min 0.06
_refine_diff_density_max 1.210
_refine_diff_density_min -0.943
_refine_diff_density_rms 0.246
_refine_ls_extinction_coef 0.0141(8)
_refine_ls_extinction_expression Fc^*^=kFc[1+0.001xFc^2^\l^3^/sin(2\q)]^-1/4^
_refine_ls_extinction_method SHELXL
_refine_ls_goodness_of_fit_ref 1.201
_refine_ls_hydrogen_treatment fixed
_refine_ls_matrix_type full
_refine_ls_number_parameters 374
_refine_ls_number_reflns 6517
_refine_ls_number_restraints 0
_refine_ls_restrained_S_all 1.201
_refine_ls_R_factor_all 0.0605
_refine_ls_R_factor_gt 0.0530
_refine_ls_shift/su_max 0.000
_refine_ls_shift/su_mean 0.000
_refine_ls_structure_factor_coef Fsqd
_refine_ls_weighting_details 'calc w=1/[\s^2^(Fo^2^)+(0.0679P)^2^+7.6931P] where P=(Fo^2^+2Fc^2^)/3'
_refine_ls_weighting_scheme calc
_refine_ls_wR_factor_gt 0.1528
_refine_ls_wR_factor_ref 0.1595
_reflns_number_gt 5676
_reflns_number_total 6517
_reflns_threshold_expression >2sigma(I)
_cod_data_source_file ic901647n_si_002_3.cif
_cod_data_source_block '[Et4N]2[1c]'
_cod_database_code 4303616

loop_
_symmetry_equiv_pos_as_xyz
'x, y, z'
'-x, -y, -z'

loop_
_atom_site_label
_atom_site_type_symbol
_atom_site_fract_x
_atom_site_fract_y
_atom_site_fract_z
_atom_site_U_iso_or_equiv
_atom_site_adp_type
_atom_site_occupancy
_atom_site_symmetry_multiplicity
_atom_site_calc_flag
_atom_site_refinement_flags
_atom_site_disorder_assembly
_atom_site_disorder_group
I1 I 0.23654(6) 0.73706(6) 0.04096(3) 0.0503(2) Uani 1 1 d . . .
Te1 Te 0.17145(6) 0.58409(5) 0.38635(3) 0.0475(2) Uani 1 1 d . . .
Cu1 Cu 0.19727(11) 0.71206(11) 0.17375(5) 0.0497(3) Uani 1 1 d . . .
Fe1 Fe 0.30649(11) 0.72713(10) 0.28096(5) 0.0378(3) Uani 1 1 d . . .
Fe2 Fe 0.02873(11) 0.65380(10) 0.28964(6) 0.0395(3) Uani 1 1 d . . .
Fe3 Fe 0.09714(12) 0.81918(11) 0.37283(6) 0.0419(3) Uani 1 1 d . . .
O1 O 0.3263(7) 0.9868(6) 0.1933(3) 0.0580(15) Uani 1 1 d . . .
O2 O 0.5481(9) 0.7859(9) 0.3457(5) 0.100(3) Uani 1 1 d . . .
O3 O 0.4639(7) 0.5385(6) 0.1927(3) 0.0617(16) Uani 1 1 d . . .
O4 O 0.0381(8) 0.4198(6) 0.2150(4) 0.0663(17) Uani 1 1 d . . .
O5 O -0.2414(7) 0.5945(7) 0.3901(4) 0.079(2) Uani 1 1 d . . .
O6 O -0.0919(7) 0.8579(7) 0.1940(4) 0.0664(18) Uani 1 1 d . . .
O7 O -0.1524(9) 0.8077(8) 0.4880(5) 0.0866(16) Uani 1 1 d . . .
O8 O 0.0221(9) 1.0564(8) 0.2838(5) 0.0866(16) Uani 1 1 d . . .
O9 O 0.2913(9) 0.9463(7) 0.4464(4) 0.075(2) Uani 1 1 d . . .
N1 N 0.5864(7) 0.2277(6) 0.3564(3) 0.0409(14) Uani 1 1 d . . .
N2 N 0.2439(6) 0.2552(6) 0.0047(3) 0.0359(13) Uani 1 1 d . . .
C1 C 0.3108(8) 0.8826(8) 0.2268(4) 0.0424(17) Uani 1 1 d . . .
C2 C 0.4515(10) 0.7609(9) 0.3214(5) 0.059(2) Uani 1 1 d . . .
C3 C 0.3964(8) 0.6133(7) 0.2261(4) 0.0435(17) Uani 1 1 d . . .
C4 C 0.0400(9) 0.5133(9) 0.2431(5) 0.052(2) Uani 1 1 d . . .
C5 C -0.1336(9) 0.6193(9) 0.3501(5) 0.056(2) Uani 1 1 d . . .
C6 C -0.0369(9) 0.7790(9) 0.2305(5) 0.0491(19) Uani 1 1 d . . .
C7 C -0.0552(11) 0.8098(10) 0.4410(5) 0.066(3) Uani 1 1 d . . .
C8 C 0.0527(10) 0.9585(8) 0.3178(5) 0.052(2) Uani 1 1 d . . .
C9 C 0.2120(10) 0.8942(8) 0.4178(5) 0.051(2) Uani 1 1 d . . .
C10 C 0.7259(12) 0.3031(11) 0.3433(5) 0.072(3) Uani 1 1 d . . .
H10A H 0.7716 0.3009 0.2936 0.086 Uiso 1 1 calc R . .
H10B H 0.7042 0.3946 0.3490 0.086 Uiso 1 1 calc R . .
C11 C 0.8320(11) 0.2545(12) 0.3910(6) 0.072(3) Uani 1 1 d . . .
H11A H 0.9167 0.3086 0.3780 0.108 Uiso 1 1 calc R . .
H11B H 0.8571 0.1646 0.3850 0.108 Uiso 1 1 calc R . .
H11C H 0.7900 0.2592 0.4404 0.108 Uiso 1 1 calc R . .
C12 C 0.5208(10) 0.2115(9) 0.4378(4) 0.055(2) Uani 1 1 d . . .
H12A H 0.4313 0.1630 0.4456 0.066 Uiso 1 1 calc R . .
H12B H 0.5857 0.1597 0.4645 0.066 Uiso 1 1 calc R . .
C13 C 0.4929(11) 0.3425(11) 0.4670(5) 0.070(3) Uani 1 1 d . . .
H13A H 0.4523 0.3267 0.5174 0.104 Uiso 1 1 calc R . .
H13B H 0.4273 0.3937 0.4415 0.104 Uiso 1 1 calc R . .
H13C H 0.5816 0.3901 0.4606 0.104 Uiso 1 1 calc R . .
C14 C 0.4868(12) 0.3026(9) 0.3137(5) 0.063(2) Uani 1 1 d . . .
H14A H 0.5331 0.3160 0.2636 0.076 Uiso 1 1 calc R . .
H14B H 0.4715 0.3890 0.3295 0.076 Uiso 1 1 calc R . .
C15 C 0.3380(10) 0.2371(10) 0.3188(5) 0.061(2) Uani 1 1 d . . .
H15A H 0.2820 0.2923 0.2893 0.092 Uiso 1 1 calc R . .
H15B H 0.2890 0.2262 0.3679 0.092 Uiso 1 1 calc R . .
H15C H 0.3511 0.1523 0.3021 0.092 Uiso 1 1 calc R . .
C16 C 0.6138(11) 0.0873(9) 0.3395(6) 0.064(2) Uani 1 1 d . . .
H16A H 0.5263 0.0359 0.3555 0.077 Uiso 1 1 calc R . .
H16B H 0.6860 0.0472 0.3657 0.077 Uiso 1 1 calc R . .
C17 C 0.6653(12) 0.0840(13) 0.2572(6) 0.083(3) Uani 1 1 d . . .
H17A H 0.6840 -0.0056 0.2485 0.125 Uiso 1 1 calc R . .
H17B H 0.7515 0.1354 0.2412 0.125 Uiso 1 1 calc R . .
H17C H 0.5922 0.1203 0.2314 0.125 Uiso 1 1 calc R . .
C18 C 0.3552(8) 0.2095(8) 0.0500(4) 0.0442(17) Uani 1 1 d . . .
H18A H 0.4454 0.1978 0.0181 0.053 Uiso 1 1 calc R . .
H18B H 0.3264 0.1238 0.0769 0.053 Uiso 1 1 calc R . .
C19 C 0.3798(11) 0.3016(12) 0.1024(5) 0.070(3) Uani 1 1 d . . .
H19A H 0.4527 0.2659 0.1285 0.105 Uiso 1 1 calc R . .
H19B H 0.2923 0.3111 0.1356 0.105 Uiso 1 1 calc R . .
H19C H 0.4100 0.3865 0.0764 0.105 Uiso 1 1 calc R . .
C20 C 0.2198(9) 0.1453(8) -0.0387(4) 0.0470(18) Uani 1 1 d . . .
H20A H 0.1916 0.0658 -0.0055 0.056 Uiso 1 1 calc R . .
H20B H 0.1407 0.1701 -0.0637 0.056 Uiso 1 1 calc R . .
C21 C 0.3480(11) 0.1137(10) -0.0933(5) 0.063(2) Uani 1 1 d . . .
H21A H 0.3237 0.0435 -0.1179 0.095 Uiso 1 1 calc R . .
H21B H 0.4266 0.0867 -0.0692 0.095 Uiso 1 1 calc R . .
H21C H 0.3751 0.1907 -0.1276 0.095 Uiso 1 1 calc R . .
C22 C 0.1028(8) 0.2835(9) 0.0516(4) 0.0488(19) Uani 1 1 d . . .
H22A H 0.1168 0.3575 0.0766 0.059 Uiso 1 1 calc R . .
H22B H 0.0336 0.3104 0.0207 0.059 Uiso 1 1 calc R . .
C23 C 0.0403(11) 0.1713(12) 0.1062(5) 0.073(3) Uani 1 1 d . . .
H23A H -0.0487 0.1984 0.1329 0.109 Uiso 1 1 calc R . .
H23B H 0.1059 0.1457 0.1386 0.109 Uiso 1 1 calc R . .
H23C H 0.0236 0.0978 0.0822 0.109 Uiso 1 1 calc R . .
C24 C 0.2968(9) 0.3795(8) -0.0438(4) 0.0472(18) Uani 1 1 d . . .
H24A H 0.3926 0.3639 -0.0691 0.057 Uiso 1 1 calc R . .
H24B H 0.3037 0.4484 -0.0142 0.057 Uiso 1 1 calc R . .
C25 C 0.2043(10) 0.4291(10) -0.0988(5) 0.061(2) Uani 1 1 d . . .
H25A H 0.2455 0.5084 -0.1273 0.092 Uiso 1 1 calc R . .
H25B H 0.1096 0.4474 -0.0745 0.092 Uiso 1 1 calc R . .
H25C H 0.1989 0.3629 -0.1296 0.092 Uiso 1 1 calc R . .

loop_
_atom_site_aniso_label
_atom_site_aniso_U_11
_atom_site_aniso_U_22
_atom_site_aniso_U_33
_atom_site_aniso_U_23
_atom_site_aniso_U_13
_atom_site_aniso_U_12
I1 0.0432(3) 0.0673(4) 0.0396(3) -0.0064(2) -0.0056(2) -0.0028(2)
Te1 0.0519(3) 0.0423(3) 0.0423(3) 0.0043(2) 0.0002(2) 0.0020(2)
Cu1 0.0491(6) 0.0593(6) 0.0389(5) -0.0051(4) -0.0042(4) 0.0014(5)
Fe1 0.0346(5) 0.0383(5) 0.0376(6) -0.0004(4) -0.0022(4) 0.0027(4)
Fe2 0.0355(6) 0.0382(6) 0.0434(6) -0.0117(4) 0.0016(4) -0.0012(4)
Fe3 0.0416(6) 0.0423(6) 0.0420(6) -0.0129(5) -0.0022(5) 0.0008(5)
O1 0.072(4) 0.042(3) 0.058(4) 0.002(3) -0.012(3) 0.000(3)
O2 0.075(5) 0.106(6) 0.126(7) 0.012(5) -0.058(5) -0.013(5)
O3 0.065(4) 0.055(3) 0.056(4) -0.002(3) 0.007(3) 0.023(3)
O4 0.086(5) 0.049(3) 0.067(4) -0.030(3) -0.004(3) -0.003(3)
O5 0.053(4) 0.072(4) 0.102(6) -0.031(4) 0.027(4) -0.014(3)
O6 0.067(4) 0.075(4) 0.064(4) -0.015(3) -0.029(3) 0.027(3)
O7 0.091(4) 0.078(4) 0.090(4) -0.034(3) 0.004(3) 0.012(3)
O8 0.091(4) 0.078(4) 0.090(4) -0.034(3) 0.004(3) 0.012(3)
O9 0.093(5) 0.060(4) 0.081(5) -0.003(3) -0.044(4) -0.015(4)
N1 0.044(3) 0.043(3) 0.034(3) -0.008(3) 0.002(3) -0.004(3)
N2 0.034(3) 0.042(3) 0.032(3) -0.006(2) -0.003(2) 0.000(2)
C1 0.040(4) 0.048(4) 0.039(4) -0.004(3) -0.006(3) 0.005(3)
C2 0.055(5) 0.058(5) 0.065(6) 0.003(4) -0.019(5) 0.007(4)
C3 0.042(4) 0.039(4) 0.043(4) 0.005(3) 0.001(3) 0.006(3)
C4 0.043(4) 0.055(5) 0.052(5) -0.007(4) 0.009(4) 0.002(4)
C5 0.046(5) 0.048(5) 0.072(6) -0.024(4) 0.006(4) -0.002(4)
C6 0.044(4) 0.055(5) 0.052(5) -0.025(4) -0.006(4) 0.005(4)
C7 0.068(6) 0.063(6) 0.064(6) -0.037(5) 0.017(5) -0.009(5)
C8 0.058(5) 0.044(4) 0.057(5) -0.016(4) -0.016(4) 0.018(4)
C9 0.062(5) 0.041(4) 0.051(5) 0.000(4) -0.017(4) 0.000(4)
C10 0.079(7) 0.073(6) 0.058(6) -0.006(5) 0.003(5) -0.026(5)
C11 0.053(5) 0.099(8) 0.062(6) -0.015(6) 0.002(5) -0.006(5)
C12 0.054(5) 0.068(5) 0.036(4) 0.002(4) 0.004(4) -0.006(4)
C13 0.066(6) 0.096(8) 0.051(5) -0.033(5) -0.005(4) 0.000(5)
C14 0.089(7) 0.057(5) 0.045(5) -0.012(4) -0.014(5) 0.010(5)
C15 0.061(6) 0.077(6) 0.048(5) -0.013(4) -0.015(4) 0.011(5)
C16 0.060(6) 0.053(5) 0.078(7) -0.016(5) -0.005(5) -0.002(4)
C17 0.058(6) 0.103(9) 0.096(8) -0.061(7) -0.001(6) 0.018(6)
C18 0.035(4) 0.057(5) 0.040(4) -0.002(3) -0.009(3) 0.004(3)
C19 0.059(6) 0.119(9) 0.042(5) -0.021(5) -0.026(4) 0.003(6)
C20 0.053(5) 0.044(4) 0.045(4) -0.008(3) -0.008(4) -0.008(4)
C21 0.069(6) 0.070(6) 0.055(5) -0.031(5) -0.007(4) 0.008(5)
C22 0.039(4) 0.071(5) 0.036(4) -0.013(4) -0.002(3) 0.008(4)
C23 0.054(6) 0.108(8) 0.046(5) 0.008(5) 0.009(4) -0.013(5)
C24 0.052(5) 0.043(4) 0.046(4) -0.003(3) -0.007(4) -0.010(3)
C25 0.061(6) 0.064(6) 0.054(5) 0.012(4) -0.012(4) 0.002(4)

loop_
_atom_type_symbol
_atom_type_description
_atom_type_scat_dispersion_real
_atom_type_scat_dispersion_imag
_atom_type_scat_source
C C 0.0033 0.0016 'International Tables Vol C Tables 4.2.6.8 and 6.1.1.4'
H H 0.0000 0.0000 'International Tables Vol C Tables 4.2.6.8 and 6.1.1.4'
Cu Cu 0.3201 1.2651 'International Tables Vol C Tables 4.2.6.8 and 6.1.1.4'
Fe Fe 0.3463 0.8444 'International Tables Vol C Tables 4.2.6.8 and 6.1.1.4'
I I -0.4742 1.8119 'International Tables Vol C Tables 4.2.6.8 and 6.1.1.4'
N N 0.0061 0.0033 'International Tables Vol C Tables 4.2.6.8 and 6.1.1.4'
O O 0.0106 0.0060 'International Tables Vol C Tables 4.2.6.8 and 6.1.1.4'
Te Te -0.5308 1.6751 'International Tables Vol C Tables 4.2.6.8 and 6.1.1.4'

loop_
_geom_angle_atom_site_label_1
_geom_angle_atom_site_label_2
_geom_angle_atom_site_label_3
_geom_angle
_geom_angle_site_symmetry_1
_geom_angle_site_symmetry_3
_geom_angle_publ_flag
Fe3 Te1 Fe1 64.42(4) . . ?
Fe3 Te1 Fe2 63.82(4) . . ?
Fe1 Te1 Fe2 66.32(4) . . ?
C6 Cu1 C3 130.5(3) . . ?
C6 Cu1 I1 114.9(2) . . ?
C3 Cu1 I1 114.47(19) . . ?
C6 Cu1 Fe1 93.6(2) . . ?
C3 Cu1 Fe1 42.4(2) . . ?
I1 Cu1 Fe1 145.79(5) . . ?
C6 Cu1 C1 90.2(3) . . ?
C3 Cu1 C1 71.0(3) . . ?
I1 Cu1 C1 115.83(18) . . ?
Fe1 Cu1 C1 41.89(18) . . ?
C6 Cu1 Fe2 42.2(2) . . ?
C3 Cu1 Fe2 91.20(18) . . ?
I1 Cu1 Fe2 147.63(5) . . ?
Fe1 Cu1 Fe2 66.57(4) . . ?
C1 Cu1 Fe2 90.24(18) . . ?
C2 Fe1 C1 95.1(4) . . ?
C2 Fe1 C3 96.8(4) . . ?
C1 Fe1 C3 107.3(3) . . ?
C2 Fe1 Cu1 151.7(3) . . ?
C1 Fe1 Cu1 69.3(3) . . ?
C3 Fe1 Cu1 67.5(3) . . ?
C2 Fe1 Te1 96.8(3) . . ?
C1 Fe1 Te1 145.0(3) . . ?
C3 Fe1 Te1 103.8(2) . . ?
Cu1 Fe1 Te1 109.53(5) . . ?
C2 Fe1 Fe3 98.8(3) . . ?
C1 Fe1 Fe3 88.0(2) . . ?
C3 Fe1 Fe3 157.0(3) . . ?
Cu1 Fe1 Fe3 103.88(5) . . ?
Te1 Fe1 Fe3 57.75(3) . . ?
C2 Fe1 Fe2 151.3(3) . . ?
C1 Fe1 Fe2 101.1(2) . . ?
C3 Fe1 Fe2 100.7(3) . . ?
Cu1 Fe1 Fe2 57.02(4) . . ?
Te1 Fe1 Fe2 57.05(3) . . ?
Fe3 Fe1 Fe2 58.65(4) . . ?
C5 Fe2 C6 97.2(4) . . ?
C5 Fe2 C4 100.1(4) . . ?
C6 Fe2 C4 103.7(4) . . ?
C5 Fe2 Cu1 159.5(3) . . ?
C6 Fe2 Cu1 66.7(3) . . ?
C4 Fe2 Cu1 73.1(3) . . ?
C5 Fe2 Te1 91.7(3) . . ?
C6 Fe2 Te1 150.4(3) . . ?
C4 Fe2 Te1 102.5(3) . . ?
Cu1 Fe2 Te1 108.59(5) . . ?
C5 Fe2 Fe3 89.3(3) . . ?
C6 Fe2 Fe3 93.9(3) . . ?
C4 Fe2 Fe3 158.7(3) . . ?
Cu1 Fe2 Fe3 103.84(5) . . ?
Te1 Fe2 Fe3 57.83(4) . . ?
C5 Fe2 Fe1 143.2(3) . . ?
C6 Fe2 Fe1 103.1(3) . . ?
C4 Fe2 Fe1 104.4(3) . . ?
Cu1 Fe2 Fe1 56.41(4) . . ?
Te1 Fe2 Fe1 56.64(3) . . ?
Fe3 Fe2 Fe1 59.22(4) . . ?
C8 Fe3 C9 98.5(4) . . ?
C8 Fe3 C7 99.3(5) . . ?
C9 Fe3 C7 97.6(4) . . ?
C8 Fe3 Te1 149.0(3) . . ?
C9 Fe3 Te1 103.2(3) . . ?
C7 Fe3 Te1 99.3(3) . . ?
C8 Fe3 Fe2 93.7(3) . . ?
C9 Fe3 Fe2 155.3(3) . . ?
C7 Fe3 Fe2 101.5(3) . . ?
Te1 Fe3 Fe2 58.34(4) . . ?
C8 Fe3 Fe1 99.0(3) . . ?
C9 Fe3 Fe1 94.6(3) . . ?
C7 Fe3 Fe1 156.2(3) . . ?
Te1 Fe3 Fe1 57.83(3) . . ?
Fe2 Fe3 Fe1 62.13(4) . . ?
C14 N1 C10 108.5(7) . . ?
C14 N1 C16 113.7(7) . . ?
C10 N1 C16 110.1(7) . . ?
C14 N1 C12 110.3(6) . . ?
C10 N1 C12 109.7(6) . . ?
C16 N1 C12 104.5(6) . . ?
C24 N2 C18 108.7(6) . . ?
C24 N2 C22 109.1(6) . . ?
C18 N2 C22 110.9(6) . . ?
C24 N2 C20 111.4(6) . . ?
C18 N2 C20 108.2(6) . . ?
C22 N2 C20 108.5(6) . . ?
O1 C1 Fe1 173.2(7) . . ?
O1 C1 Cu1 116.8(6) . . ?
Fe1 C1 Cu1 68.8(3) . . ?
O2 C2 Fe1 177.6(9) . . ?
O3 C3 Fe1 175.0(7) . . ?
O3 C3 Cu1 114.7(6) . . ?
Fe1 C3 Cu1 70.1(3) . . ?
O4 C4 Fe2 175.4(8) . . ?
O5 C5 Fe2 179.0(8) . . ?
O6 C6 Fe2 174.2(8) . . ?
O6 C6 Cu1 113.8(6) . . ?
Fe2 C6 Cu1 71.1(3) . . ?
O7 C7 Fe3 176.4(9) . . ?
O8 C8 Fe3 176.3(8) . . ?
O9 C9 Fe3 178.3(8) . . ?
C11 C10 N1 116.3(8) . . ?
C11 C10 H10A 108.2 . . ?
N1 C10 H10A 108.2 . . ?
C11 C10 H10B 108.2 . . ?
N1 C10 H10B 108.2 . . ?
H10A C10 H10B 107.4 . . ?
C10 C11 H11A 109.5 . . ?
C10 C11 H11B 109.5 . . ?
H11A C11 H11B 109.5 . . ?
C10 C11 H11C 109.5 . . ?
H11A C11 H11C 109.5 . . ?
H11B C11 H11C 109.5 . . ?
C13 C12 N1 113.0(7) . . ?
C13 C12 H12A 109.0 . . ?
N1 C12 H12A 109.0 . . ?
C13 C12 H12B 109.0 . . ?
N1 C12 H12B 109.0 . . ?
H12A C12 H12B 107.8 . . ?
C12 C13 H13A 109.5 . . ?
C12 C13 H13B 109.5 . . ?
H13A C13 H13B 109.5 . . ?
C12 C13 H13C 109.5 . . ?
H13A C13 H13C 109.5 . . ?
H13B C13 H13C 109.5 . . ?
N1 C14 C15 115.7(8) . . ?
N1 C14 H14A 108.3 . . ?
C15 C14 H14A 108.3 . . ?
N1 C14 H14B 108.3 . . ?
C15 C14 H14B 108.3 . . ?
H14A C14 H14B 107.4 . . ?
C14 C15 H15A 109.5 . . ?
C14 C15 H15B 109.5 . . ?
H15A C15 H15B 109.5 . . ?
C14 C15 H15C 109.5 . . ?
H15A C15 H15C 109.5 . . ?
H15B C15 H15C 109.5 . . ?
N1 C16 C17 111.5(8) . . ?
N1 C16 H16A 109.3 . . ?
C17 C16 H16A 109.3 . . ?
N1 C16 H16B 109.3 . . ?
C17 C16 H16B 109.3 . . ?
H16A C16 H16B 108.0 . . ?
C16 C17 H17A 109.5 . . ?
C16 C17 H17B 109.5 . . ?
H17A C17 H17B 109.5 . . ?
C16 C17 H17C 109.5 . . ?
H17A C17 H17C 109.5 . . ?
H17B C17 H17C 109.5 . . ?
N2 C18 C19 114.8(7) . . ?
N2 C18 H18A 108.6 . . ?
C19 C18 H18A 108.6 . . ?
N2 C18 H18B 108.6 . . ?
C19 C18 H18B 108.6 . . ?
H18A C18 H18B 107.5 . . ?
C18 C19 H19A 109.5 . . ?
C18 C19 H19B 109.5 . . ?
H19A C19 H19B 109.5 . . ?
C18 C19 H19C 109.5 . . ?
H19A C19 H19C 109.5 . . ?
H19B C19 H19C 109.5 . . ?
C21 C20 N2 115.0(7) . . ?
C21 C20 H20A 108.5 . . ?
N2 C20 H20A 108.5 . . ?
C21 C20 H20B 108.5 . . ?
N2 C20 H20B 108.5 . . ?
H20A C20 H20B 107.5 . . ?
C20 C21 H21A 109.5 . . ?
C20 C21 H21B 109.5 . . ?
H21A C21 H21B 109.5 . . ?
C20 C21 H21C 109.5 . . ?
H21A C21 H21C 109.5 . . ?
H21B C21 H21C 109.5 . . ?
C23 C22 N2 115.6(7) . . ?
C23 C22 H22A 108.4 . . ?
N2 C22 H22A 108.4 . . ?
C23 C22 H22B 108.4 . . ?
N2 C22 H22B 108.4 . . ?
H22A C22 H22B 107.4 . . ?
C22 C23 H23A 109.5 . . ?
C22 C23 H23B 109.5 . . ?
H23A C23 H23B 109.5 . . ?
C22 C23 H23C 109.5 . . ?
H23A C23 H23C 109.5 . . ?
H23B C23 H23C 109.5 . . ?
N2 C24 C25 115.0(7) . . ?
N2 C24 H24A 108.5 . . ?
C25 C24 H24A 108.5 . . ?
N2 C24 H24B 108.5 . . ?
C25 C24 H24B 108.5 . . ?
H24A C24 H24B 107.5 . . ?
C24 C25 H25A 109.5 . . ?
C24 C25 H25B 109.5 . . ?
H25A C25 H25B 109.5 . . ?
C24 C25 H25C 109.5 . . ?
H25A C25 H25C 109.5 . . ?
H25B C25 H25C 109.5 . . ?

loop_
_geom_bond_atom_site_label_1
_geom_bond_atom_site_label_2
_geom_bond_distance
_geom_bond_site_symmetry_2
_geom_bond_publ_flag
I1 Cu1 2.4674(11) . ?
Te1 Fe3 2.4812(12) . ?
Te1 Fe1 2.4833(11) . ?
Te1 Fe2 2.4950(12) . ?
Cu1 C6 2.417(8) . ?
Cu1 C3 2.428(8) . ?
Cu1 Fe1 2.4719(14) . ?
Cu1 C1 2.481(8) . ?
Cu1 Fe2 2.4894(14) . ?
Fe1 C2 1.752(10) . ?
Fe1 C1 1.770(8) . ?
Fe1 C3 1.771(8) . ?
Fe1 Fe3 2.6463(15) . ?
Fe1 Fe2 2.7229(15) . ?
Fe2 C5 1.759(9) . ?
Fe2 C6 1.766(9) . ?
Fe2 C4 1.778(9) . ?
Fe2 Fe3 2.6305(15) . ?
Fe3 C8 1.741(9) . ?
Fe3 C9 1.746(9) . ?
Fe3 C7 1.755(9) . ?
O1 C1 1.162(9) . ?
O2 C2 1.145(11) . ?
O3 C3 1.167(10) . ?
O4 C4 1.158(10) . ?
O5 C5 1.169(10) . ?
O6 C6 1.168(10) . ?
O7 C7 1.162(11) . ?
O8 C8 1.176(11) . ?
O9 C9 1.178(10) . ?
N1 C14 1.487(11) . ?
N1 C10 1.509(11) . ?
N1 C16 1.519(11) . ?
N1 C12 1.551(10) . ?
N2 C24 1.503(9) . ?
N2 C18 1.508(9) . ?
N2 C22 1.515(9) . ?
N2 C20 1.524(9) . ?
C10 C11 1.506(15) . ?
C10 H10A 0.9700 . ?
C10 H10B 0.9700 . ?
C11 H11A 0.9600 . ?
C11 H11B 0.9600 . ?
C11 H11C 0.9600 . ?
C12 C13 1.518(14) . ?
C12 H12A 0.9700 . ?
C12 H12B 0.9700 . ?
C13 H13A 0.9600 . ?
C13 H13B 0.9600 . ?
C13 H13C 0.9600 . ?
C14 C15 1.556(14) . ?
C14 H14A 0.9700 . ?
C14 H14B 0.9700 . ?
C15 H15A 0.9600 . ?
C15 H15B 0.9600 . ?
C15 H15C 0.9600 . ?
C16 C17 1.560(15) . ?
C16 H16A 0.9700 . ?
C16 H16B 0.9700 . ?
C17 H17A 0.9600 . ?
C17 H17B 0.9600 . ?
C17 H17C 0.9600 . ?
C18 C19 1.511(12) . ?
C18 H18A 0.9700 . ?
C18 H18B 0.9700 . ?
C19 H19A 0.9600 . ?
C19 H19B 0.9600 . ?
C19 H19C 0.9600 . ?
C20 C21 1.511(12) . ?
C20 H20A 0.9700 . ?
C20 H20B 0.9700 . ?
C21 H21A 0.9600 . ?
C21 H21B 0.9600 . ?
C21 H21C 0.9600 . ?
C22 C23 1.493(12) . ?
C22 H22A 0.9700 . ?
C22 H22B 0.9700 . ?
C23 H23A 0.9600 . ?
C23 H23B 0.9600 . ?
C23 H23C 0.9600 . ?
C24 C25 1.513(12) . ?
C24 H24A 0.9700 . ?
C24 H24B 0.9700 . ?
C25 H25A 0.9600 . ?
C25 H25B 0.9600 . ?
C25 H25C 0.9600 . ?
